data_7122966
loop_
_publ_author_name
'Dong, Yu-Bin'
'Chen, Gongjun'
'Xin, Wen-Ling'
'Wang, Jing-Si'
'Cheng, Jun-Yan'

_publ_section_title
;
 Visible Light triggered selective reduction of nitroarenes to azo
 compounds catalysed by Ag@organic molecular cage
;
_journal_name_full 'Chemical Communications'
_journal_paper_doi 10.1039/C8CC10078K
_journal_year 2019
_chemical_formula_sum 'C72 H72 N12 O16'
_chemical_formula_weight 1361.42
_chemical_name_systematic
; 
 ? 
;
_space_group_IT_number 210
_symmetry_cell_setting cubic
_symmetry_space_group_name_Hall 'F 4d 2 3'
_symmetry_space_group_name_H-M 'F 41 3 2'
_atom_sites_solution_hydrogens geom
_atom_sites_solution_primary direct
_atom_sites_solution_secondary difmap
_audit_block_doi 10.5517/ccdc.csd.cc1mvv5h
_audit_creation_method SHELXL-97
_audit_update_record
;
2016-11-06 deposited with the CCDC.
2019-02-11 downloaded from the CCDC.
;
_cell_angle_alpha 90.00
_cell_angle_beta 90.00
_cell_angle_gamma 90.00
_cell_formula_units_Z 8
_cell_length_a 24.8625(3)
_cell_length_b 24.8625(3)
_cell_length_c 24.8625(3)
_cell_measurement_reflns_used 1000
_cell_measurement_temperature 293(2)
_cell_measurement_theta_max 60
_cell_measurement_theta_min 4
_cell_volume 15368.6(3)
_computing_cell_refinement 'Bruker XSCANS'
_computing_data_collection 'Bruker XSCANS'
_computing_data_reduction 'Bruker SHELXTL'
_computing_molecular_graphics 'Bruker SHELXTL'
_computing_publication_material 'Bruker SHELXTL'
_computing_structure_refinement 'SHELXL-97 (Sheldrick, 1997)'
_computing_structure_solution 'SHELXS-97 (Sheldrick, 1990)'
_diffrn_ambient_temperature 293(2)
_diffrn_measured_fraction_theta_full 0.994
_diffrn_measured_fraction_theta_max 0.994
_diffrn_measurement_device_type 'phi and omega scans'
_diffrn_radiation_monochromator graphite
_diffrn_radiation_source 'fine-focus sealed tube'
_diffrn_radiation_type CuK\a
_diffrn_radiation_wavelength 1.54178
_diffrn_reflns_av_R_equivalents 0.0372
_diffrn_reflns_av_sigmaI/netI 0.0322
_diffrn_reflns_limit_h_max 28
_diffrn_reflns_limit_h_min -12
_diffrn_reflns_limit_k_max 28
_diffrn_reflns_limit_k_min -10
_diffrn_reflns_limit_l_max 28
_diffrn_reflns_limit_l_min -19
_diffrn_reflns_number 2795
_diffrn_reflns_theta_full 63.63
_diffrn_reflns_theta_max 63.63
_diffrn_reflns_theta_min 5.03
_exptl_absorpt_coefficient_mu 0.701
_exptl_absorpt_correction_T_max 0.942
_exptl_absorpt_correction_T_min 0.869
_exptl_absorpt_correction_type multi-scan
_exptl_crystal_colour yellow
_exptl_crystal_density_diffrn 1.117
_exptl_crystal_density_method 'not measured'
_exptl_crystal_description block
_exptl_crystal_F_000 5728
_exptl_crystal_size_max 0.2
_exptl_crystal_size_mid 0.2
_exptl_crystal_size_min 0.1
_refine_diff_density_max 0.649
_refine_diff_density_min -0.563
_refine_diff_density_rms 0.144
_refine_ls_abs_structure_details 'Flack H D (1983), Acta Cryst. A39, 876-881'
_refine_ls_abs_structure_Flack 2(4)
_refine_ls_extinction_method none
_refine_ls_goodness_of_fit_ref 1.934
_refine_ls_hydrogen_treatment mixed
_refine_ls_matrix_type full
_refine_ls_number_parameters 80
_refine_ls_number_reflns 1061
_refine_ls_number_restraints 1
_refine_ls_restrained_S_all 1.941
_refine_ls_R_factor_all 0.1990
_refine_ls_R_factor_gt 0.1800
_refine_ls_shift/su_max 0.081
_refine_ls_shift/su_mean 0.058
_refine_ls_structure_factor_coef Fsqd
_refine_ls_weighting_details 'calc w=1/[\s^2^(Fo^2^)+(0.2000P)^2^+0.0000P] where P=(Fo^2^+2Fc^2^)/3'
_refine_ls_weighting_scheme calc
_refine_ls_wR_factor_gt 0.4373
_refine_ls_wR_factor_ref 0.4528
_reflns_number_gt 858
_reflns_number_total 1061
_reflns_threshold_expression >2sigma(I)
_cod_data_source_file c8cc10078k2.cif
_cod_data_source_block a
_cod_original_sg_symbol_H-M F4132
_cod_database_code 7122966

loop_
_symmetry_equiv_pos_as_xyz
'x, y, z'
'-x, -y+1/2, z+1/2'
'-x+1/2, y+1/2, -z'
'x+1/2, -y, -z+1/2'
'z, x, y'
'z+1/2, -x, -y+1/2'
'-z, -x+1/2, y+1/2'
'-z+1/2, x+1/2, -y'
'y, z, x'
'-y+1/2, z+1/2, -x'
'y+1/2, -z, -x+1/2'
'-y, -z+1/2, x+1/2'
'y+3/4, x+1/4, -z+3/4'
'-y+1/4, -x+1/4, -z+1/4'
'y+1/4, -x+3/4, z+3/4'
'-y+3/4, x+3/4, z+1/4'
'x+3/4, z+1/4, -y+3/4'
'-x+3/4, z+3/4, y+1/4'
'-x+1/4, -z+1/4, -y+1/4'
'x+1/4, -z+3/4, y+3/4'
'z+3/4, y+1/4, -x+3/4'
'z+1/4, -y+3/4, x+3/4'
'-z+3/4, y+3/4, x+1/4'
'-z+1/4, -y+1/4, -x+1/4'
'x, y+1/2, z+1/2'
'-x, -y+1, z+1'
'-x+1/2, y+1, -z+1/2'
'x+1/2, -y+1/2, -z+1'
'z, x+1/2, y+1/2'
'z+1/2, -x+1/2, -y+1'
'-z, -x+1, y+1'
'-z+1/2, x+1, -y+1/2'
'y, z+1/2, x+1/2'
'-y+1/2, z+1, -x+1/2'
'y+1/2, -z+1/2, -x+1'
'-y, -z+1, x+1'
'y+3/4, x+3/4, -z+5/4'
'-y+1/4, -x+3/4, -z+3/4'
'y+1/4, -x+5/4, z+5/4'
'-y+3/4, x+5/4, z+3/4'
'x+3/4, z+3/4, -y+5/4'
'-x+3/4, z+5/4, y+3/4'
'-x+1/4, -z+3/4, -y+3/4'
'x+1/4, -z+5/4, y+5/4'
'z+3/4, y+3/4, -x+5/4'
'z+1/4, -y+5/4, x+5/4'
'-z+3/4, y+5/4, x+3/4'
'-z+1/4, -y+3/4, -x+3/4'
'x+1/2, y, z+1/2'
'-x+1/2, -y+1/2, z+1'
'-x+1, y+1/2, -z+1/2'
'x+1, -y, -z+1'
'z+1/2, x, y+1/2'
'z+1, -x, -y+1'
'-z+1/2, -x+1/2, y+1'
'-z+1, x+1/2, -y+1/2'
'y+1/2, z, x+1/2'
'-y+1, z+1/2, -x+1/2'
'y+1, -z, -x+1'
'-y+1/2, -z+1/2, x+1'
'y+5/4, x+1/4, -z+5/4'
'-y+3/4, -x+1/4, -z+3/4'
'y+3/4, -x+3/4, z+5/4'
'-y+5/4, x+3/4, z+3/4'
'x+5/4, z+1/4, -y+5/4'
'-x+5/4, z+3/4, y+3/4'
'-x+3/4, -z+1/4, -y+3/4'
'x+3/4, -z+3/4, y+5/4'
'z+5/4, y+1/4, -x+5/4'
'z+3/4, -y+3/4, x+5/4'
'-z+5/4, y+3/4, x+3/4'
'-z+3/4, -y+1/4, -x+3/4'
'x+1/2, y+1/2, z'
'-x+1/2, -y+1, z+1/2'
'-x+1, y+1, -z'
'x+1, -y+1/2, -z+1/2'
'z+1/2, x+1/2, y'
'z+1, -x+1/2, -y+1/2'
'-z+1/2, -x+1, y+1/2'
'-z+1, x+1, -y'
'y+1/2, z+1/2, x'
'-y+1, z+1, -x'
'y+1, -z+1/2, -x+1/2'
'-y+1/2, -z+1, x+1/2'
'y+5/4, x+3/4, -z+3/4'
'-y+3/4, -x+3/4, -z+1/4'
'y+3/4, -x+5/4, z+3/4'
'-y+5/4, x+5/4, z+1/4'
'x+5/4, z+3/4, -y+3/4'
'-x+5/4, z+5/4, y+1/4'
'-x+3/4, -z+3/4, -y+1/4'
'x+3/4, -z+5/4, y+3/4'
'z+5/4, y+3/4, -x+3/4'
'z+3/4, -y+5/4, x+3/4'
'-z+5/4, y+5/4, x+1/4'
'-z+3/4, -y+3/4, -x+1/4'

loop_
_atom_site_label
_atom_site_type_symbol
_atom_site_fract_x
_atom_site_fract_y
_atom_site_fract_z
_atom_site_U_iso_or_equiv
_atom_site_adp_type
_atom_site_occupancy
_atom_site_symmetry_multiplicity
_atom_site_calc_flag
_atom_site_refinement_flags
N1 N 0.0357(3) 0.4538(3) 0.2241(2) 0.068(2) Uani 1 1 d .
C3 C 0.0568(3) 0.3856(3) 0.1327(3) 0.059(2) Uani 1 1 d .
C2 C 0.0883(3) 0.4309(3) 0.1451(3) 0.061(2) Uani 1 1 d .
C5 C 0.0328(7) 0.4601(5) 0.3228(3) 0.135(6) Uani 1 1 d D
H5A H 0.0088 0.4293 0.3212 0.19(7) Uiso 1 1 calc R
H5B H 0.0690 0.4460 0.3256 0.15(6) Uiso 1 1 calc R
C4 C 0.0288(3) 0.4885(4) 0.2694(3) 0.069(2) Uani 1 1 d .
C1 C 0.0745(3) 0.4643(4) 0.1925(3) 0.070(3) Uani 1 1 d .
H1 H 0.0953 0.4945 0.1995 0.084 Uiso 1 1 calc R
C6 C 0.0221(14) 0.4861(9) 0.3698(3) 0.21(2) Uani 1 1 d D
H6A H 0.0202 0.4597 0.3985 0.252 Uiso 1 1 calc R
H6B H 0.0519 0.5100 0.3778 0.252 Uiso 1 1 calc R
O1 O 0.0114(7) 0.3717(6) 0.1637(5) 0.182(6) Uani 1 1 d .
H1A H 0.0188 0.3742 0.1958 0.7(5) Uiso 1 1 calc R
O2 O 0.942(2) 0.442(2) 0.058(2) 0.71(7) Uani 1 3 d S

loop_
_atom_site_aniso_label
_atom_site_aniso_U_11
_atom_site_aniso_U_22
_atom_site_aniso_U_33
_atom_site_aniso_U_23
_atom_site_aniso_U_13
_atom_site_aniso_U_12
N1 0.071(4) 0.086(5) 0.047(3) 0.001(3) -0.011(3) -0.014(3)
C3 0.066(4) 0.062(4) 0.049(4) 0.014(3) -0.006(3) 0.006(4)
C2 0.061(4) 0.070(5) 0.053(4) 0.005(3) -0.021(3) 0.001(4)
C5 0.199(17) 0.137(11) 0.067(7) 0.041(7) -0.055(8) -0.061(11)
C4 0.071(5) 0.090(6) 0.045(4) 0.004(4) -0.008(3) -0.011(4)
C1 0.055(5) 0.099(6) 0.055(4) 0.010(4) -0.019(4) 0.000(4)
C6 0.43(6) 0.16(2) 0.037(4) 0.034(9) -0.063(14) -0.10(2)
O1 0.209(14) 0.184(12) 0.153(10) 0.010(8) -0.022(10) -0.038(10)
O2 0.71(7) 0.71(7) 0.71(7) -0.56(8) -0.56(8) 0.56(8)

loop_
_atom_type_symbol
_atom_type_description
_atom_type_scat_dispersion_real
_atom_type_scat_dispersion_imag
_atom_type_scat_source
C C 0.0181 0.0091 'International Tables Vol C Tables 4.2.6.8 and 6.1.1.4'
H H 0.0000 0.0000 'International Tables Vol C Tables 4.2.6.8 and 6.1.1.4'
N N 0.0311 0.0180 'International Tables Vol C Tables 4.2.6.8 and 6.1.1.4'
O O 0.0492 0.0322 'International Tables Vol C Tables 4.2.6.8 and 6.1.1.4'

loop_
_geom_angle_atom_site_label_1
_geom_angle_atom_site_label_2
_geom_angle_atom_site_label_3
_geom_angle
_geom_angle_site_symmetry_1
_geom_angle_site_symmetry_3
C1 N1 C4 117.0(7) . .
C2 C3 C2 119.8(8) 60_554 .
C2 C3 O1 118.8(8) 60_554 .
C2 C3 O1 121.4(8) . .
C3 C2 C3 120.2(8) 78_455 .
C3 C2 C1 120.1(7) 78_455 .
C3 C2 C1 119.6(7) . .
C6 C5 C4 121.4(11) . .
N1 C4 C5 113.8(9) . .
N1 C4 C4 109.6(6) . 26_554
C5 C4 C4 103.6(8) . 26_554
N1 C1 C2 123.5(8) . .
C6 C6 C5 115(2) 26_554 .

loop_
_geom_bond_atom_site_label_1
_geom_bond_atom_site_label_2
_geom_bond_distance
_geom_bond_site_symmetry_2
N1 C1 1.270(10) .
N1 C4 1.431(11) .
C3 C2 1.378(11) 60_554
C3 C2 1.406(11) .
C3 O1 1.408(16) .
C2 C3 1.378(11) 78_455
C2 C1 1.482(12) .
C5 C6 1.360(9) .
C5 C4 1.508(12) .
C4 C4 1.540(18) 26_554
C6 C6 1.30(5) 26_554
